data_2219508
loop_
_publ_author_name
'Edelmann, Frank T.'
'Blaurock, Steffen'
'Lorenz, Volker'
'Fischer, Axel'

_publ_section_title
;
 1,2,3-Triphenyl-1,2-dihydroquinoxaline
;
_journal_coeditor_code BT2784
_journal_issue 10
_journal_name_full 'Acta Crystallographica Section E'
_journal_page_first o1977
_journal_paper_doi 10.1107/S1600536808029905
_journal_volume 64
_journal_year 2008
_chemical_formula_iupac 'C26 H20 N2'
_chemical_formula_moiety 'C26 H20 N2'
_chemical_formula_sum 'C26 H20 N2'
_chemical_formula_weight 360.44
_chemical_name_systematic
;
1,2,3-Triphenyl-1,2-dihydroquinoxaline
;
_space_group_IT_number 14
_symmetry_cell_setting monoclinic
_symmetry_space_group_name_Hall '-P 2yn'
_symmetry_space_group_name_H-M 'P 1 21/n 1'
_atom_sites_solution_hydrogens geom
_atom_sites_solution_primary direct
_atom_sites_solution_secondary difmap
_audit_creation_method SHELXL
_cell_angle_alpha 90.00
_cell_angle_beta 96.49(3)
_cell_angle_gamma 90.00
_cell_formula_units_Z 4
_cell_length_a 10.121(2)
_cell_length_b 10.374(2)
_cell_length_c 18.572(4)
_cell_measurement_reflns_used 58
_cell_measurement_temperature 143(2)
_cell_measurement_theta_max 11.5
_cell_measurement_theta_min 10
_cell_volume 1937.5(7)
_computing_cell_refinement 'DIF4 (Stoe & Cie, 1992)'
_computing_data_collection 'DIF4 (Stoe & Cie, 1992)'
_computing_data_reduction 'REDU4 (Stoe & Cie, 1992)'
_computing_molecular_graphics 'XP5 in SHELXTL (Sheldrick, 2008)'
_computing_publication_material 'SHELXL96 (Sheldrick, 2008)'
_computing_structure_refinement 'SHELXL96 (Sheldrick, 2008)'
_computing_structure_solution 'SHELXS86 (Sheldrick, 2008)'
_diffrn_ambient_temperature 143(2)
_diffrn_measured_fraction_theta_full 0.998
_diffrn_measured_fraction_theta_max 0.998
_diffrn_measurement_device 'Stoe STADI4'
_diffrn_measurement_method \w/\q
_diffrn_radiation_monochromator graphite
_diffrn_radiation_source 'fine-focus sealed tube'
_diffrn_radiation_type MoK\a
_diffrn_radiation_wavelength 0.71073
_diffrn_reflns_av_R_equivalents 0.0376
_diffrn_reflns_av_sigmaI/netI 0.0555
_diffrn_reflns_limit_h_max 12
_diffrn_reflns_limit_h_min -11
_diffrn_reflns_limit_k_max 6
_diffrn_reflns_limit_k_min -12
_diffrn_reflns_limit_l_max 0
_diffrn_reflns_limit_l_min -22
_diffrn_reflns_number 5587
_diffrn_reflns_theta_full 25.04
_diffrn_reflns_theta_max 25.04
_diffrn_reflns_theta_min 3.11
_diffrn_standards_decay_% 0
_diffrn_standards_interval_time 90
_diffrn_standards_number 3
_exptl_absorpt_coefficient_mu 0.072
_exptl_absorpt_correction_type none
_exptl_crystal_colour yellow
_exptl_crystal_density_diffrn 1.236
_exptl_crystal_description prism
_exptl_crystal_F_000 760
_exptl_crystal_size_max 0.40
_exptl_crystal_size_mid 0.25
_exptl_crystal_size_min 0.20
_refine_diff_density_max 0.173
_refine_diff_density_min -0.200
_refine_ls_extinction_method none
_refine_ls_goodness_of_fit_ref 1.062
_refine_ls_hydrogen_treatment constr
_refine_ls_matrix_type full
_refine_ls_number_parameters 253
_refine_ls_number_reflns 3413
_refine_ls_number_restraints 0
_refine_ls_restrained_S_all 1.062
_refine_ls_R_factor_all 0.0943
_refine_ls_R_factor_gt 0.0529
_refine_ls_shift/su_max 0.000
_refine_ls_shift/su_mean 0.000
_refine_ls_structure_factor_coef Fsqd
_refine_ls_weighting_details 'w = 1/[\s^2^(Fo^2^)+(0.0357P)^2^+0.6314P] where P=(Fo^2^+2Fc^2^)/3'
_refine_ls_weighting_scheme calc
_refine_ls_wR_factor_gt 0.0989
_refine_ls_wR_factor_ref 0.1197
_reflns_number_gt 2249
_reflns_number_total 3413
_reflns_threshold_expression I>2\s(I)
_cod_data_source_file bt2784.cif
_cod_data_source_block I
_cod_original_cell_volume 1937.4(7)
_cod_original_sg_symbol_Hall -P2yn
_cod_original_sg_symbol_H-M 'P 21/n'
_cod_database_code 2219508
_cod_database_fobs_code 2219508

loop_
_symmetry_equiv_pos_as_xyz
'x, y, z'
'-x+1/2, y+1/2, -z+1/2'
'-x, -y, -z'
'x-1/2, -y-1/2, z-1/2'

loop_
_atom_site_type_symbol
_atom_site_label
_atom_site_fract_x
_atom_site_fract_y
_atom_site_fract_z
_atom_site_U_iso_or_equiv
_atom_site_adp_type
_atom_site_calc_flag
_atom_site_refinement_flags
_atom_site_occupancy
N N1 0.03731(18) 0.21070(18) 0.24908(10) 0.0289(5) Uani d . 1
C C1 -0.0288(2) 0.3104(2) 0.28694(12) 0.0288(5) Uani d . 1
H H1 -0.0601 0.3783 0.2508 0.035 Uiso calc R 1
C C2 0.0724(2) 0.3722(2) 0.34379(12) 0.0284(5) Uani d . 1
N N2 0.16822(18) 0.30815(19) 0.37782(10) 0.0330(5) Uani d . 1
C C3 0.1878(2) 0.1800(2) 0.35655(13) 0.0314(6) Uani d . 1
C C4 0.2750(2) 0.1022(2) 0.40081(14) 0.0403(6) Uani d . 1
H H4 0.3131 0.1338 0.4465 0.048 Uiso calc R 1
C C5 0.3068(2) -0.0197(3) 0.37920(14) 0.0429(7) Uani d . 1
H H5 0.3662 -0.0722 0.4097 0.052 Uiso calc R 1
C C6 0.2513(2) -0.0648(3) 0.31256(13) 0.0389(6) Uani d . 1
H H6 0.2745 -0.1483 0.2971 0.047 Uiso calc R 1
C C7 0.1631(2) 0.0087(2) 0.26827(13) 0.0339(6) Uani d . 1
H H7 0.1251 -0.0246 0.2229 0.041 Uiso calc R 1
C C8 0.1293(2) 0.1322(2) 0.28974(12) 0.0290(5) Uani d . 1
C C11 -0.0053(2) 0.1892(2) 0.17475(12) 0.0275(5) Uani d . 1
C C12 0.0861(2) 0.1544(2) 0.12738(12) 0.0311(5) Uani d . 1
H H12 0.1769 0.1423 0.1452 0.037 Uiso calc R 1
C C13 0.0448(2) 0.1374(2) 0.05486(12) 0.0325(6) Uani d . 1
H H13 0.1078 0.1140 0.0229 0.039 Uiso calc R 1
C C14 -0.0871(2) 0.1540(2) 0.02785(13) 0.0378(6) Uani d . 1
H H14 -0.1151 0.1413 -0.0222 0.045 Uiso calc R 1
C C15 -0.1772(2) 0.1891(2) 0.07428(13) 0.0375(6) Uani d . 1
H H15 -0.2677 0.2017 0.0560 0.045 Uiso calc R 1
C C16 -0.1375(2) 0.2062(2) 0.14755(13) 0.0333(6) Uani d . 1
H H16 -0.2010 0.2297 0.1792 0.040 Uiso calc R 1
C C21 -0.1490(2) 0.2648(2) 0.32301(12) 0.0325(6) Uani d . 1
C C22 -0.1641(3) 0.1378(3) 0.34323(14) 0.0440(7) Uani d . 1
H H22 -0.0993 0.0756 0.3338 0.053 Uiso calc R 1
C C23 -0.2732(3) 0.1008(3) 0.37709(16) 0.0583(8) Uani d . 1
H H23 -0.2823 0.0136 0.3914 0.070 Uiso calc R 1
C C24 -0.3685(3) 0.1902(4) 0.39001(15) 0.0589(9) Uani d . 1
H H24 -0.4438 0.1644 0.4128 0.071 Uiso calc R 1
C C25 -0.3549(3) 0.3163(3) 0.37011(14) 0.0514(8) Uani d . 1
H H25 -0.4202 0.3781 0.3793 0.062 Uiso calc R 1
C C26 -0.2458(2) 0.3532(3) 0.33650(13) 0.0405(6) Uani d . 1
H H26 -0.2370 0.4406 0.3225 0.049 Uiso calc R 1
C C31 0.0561(2) 0.5091(2) 0.36335(12) 0.0288(5) Uani d . 1
C C32 0.0050(2) 0.6012(2) 0.31318(14) 0.0368(6) Uani d . 1
H H32 -0.0229 0.5759 0.2647 0.044 Uiso calc R 1
C C34 0.0335(2) 0.7668(3) 0.40346(15) 0.0429(7) Uani d . 1
H H34 0.0259 0.8544 0.4171 0.052 Uiso calc R 1
C C35 0.0839(2) 0.6766(3) 0.45398(14) 0.0403(6) Uani d . 1
H H35 0.1106 0.7023 0.5025 0.048 Uiso calc R 1
C C36 0.0956(2) 0.5495(2) 0.43407(13) 0.0339(6) Uani d . 1
H H36 0.1312 0.4884 0.4691 0.041 Uiso calc R 1
C C33 -0.0058(3) 0.7291(2) 0.33302(15) 0.0426(7) Uani d . 1
H H33 -0.0402 0.7910 0.2981 0.051 Uiso calc R 1

loop_
_atom_site_aniso_label
_atom_site_aniso_U_11
_atom_site_aniso_U_22
_atom_site_aniso_U_33
_atom_site_aniso_U_12
_atom_site_aniso_U_13
_atom_site_aniso_U_23
N1 0.0282(10) 0.0312(12) 0.0270(10) 0.0036(9) 0.0016(8) -0.0023(9)
C1 0.0295(12) 0.0277(13) 0.0289(12) 0.0019(10) 0.0021(10) -0.0023(11)
C2 0.0275(12) 0.0320(14) 0.0261(12) -0.0033(11) 0.0044(9) 0.0001(11)
N2 0.0305(11) 0.0336(12) 0.0338(11) 0.0007(9) -0.0008(9) -0.0005(9)
C3 0.0278(12) 0.0299(14) 0.0354(13) -0.0002(10) -0.0006(10) 0.0024(11)
C4 0.0389(14) 0.0384(16) 0.0410(15) 0.0018(12) -0.0073(12) -0.0018(12)
C5 0.0398(15) 0.0372(16) 0.0492(16) 0.0059(12) -0.0068(12) 0.0047(13)
C6 0.0391(14) 0.0346(15) 0.0436(15) 0.0050(12) 0.0079(12) 0.0024(12)
C7 0.0338(13) 0.0328(15) 0.0356(13) 0.0022(11) 0.0066(11) -0.0026(11)
C8 0.0247(12) 0.0319(14) 0.0308(12) 0.0004(10) 0.0051(10) 0.0036(11)
C11 0.0306(12) 0.0236(13) 0.0281(12) -0.0026(10) 0.0028(10) -0.0018(10)
C12 0.0299(12) 0.0309(14) 0.0321(13) -0.0014(11) 0.0017(10) -0.0013(11)
C13 0.0397(14) 0.0280(14) 0.0306(13) 0.0011(11) 0.0069(11) -0.0031(11)
C14 0.0478(15) 0.0353(15) 0.0289(13) 0.0001(12) -0.0009(11) -0.0026(11)
C15 0.0337(14) 0.0410(16) 0.0355(14) 0.0014(12) -0.0058(11) -0.0034(12)
C16 0.0288(13) 0.0361(15) 0.0353(13) 0.0014(11) 0.0054(10) -0.0035(11)
C21 0.0271(12) 0.0416(16) 0.0282(13) -0.0030(11) 0.0011(10) -0.0096(11)
C22 0.0421(15) 0.0428(17) 0.0489(16) -0.0065(13) 0.0137(13) -0.0051(14)
C23 0.0592(19) 0.058(2) 0.0613(19) -0.0188(16) 0.0202(16) -0.0030(16)
C24 0.0383(16) 0.089(3) 0.0526(18) -0.0173(17) 0.0193(14) -0.0163(18)
C25 0.0333(15) 0.076(2) 0.0463(17) 0.0024(15) 0.0094(12) -0.0148(16)
C26 0.0342(14) 0.0492(18) 0.0378(14) 0.0043(12) 0.0031(11) -0.0073(13)
C31 0.0245(12) 0.0293(14) 0.0326(13) -0.0010(10) 0.0033(10) -0.0023(11)
C32 0.0372(14) 0.0348(15) 0.0374(14) -0.0026(11) -0.0008(11) -0.0002(12)
C34 0.0413(16) 0.0297(15) 0.0584(18) -0.0026(12) 0.0084(13) -0.0072(13)
C35 0.0400(14) 0.0418(17) 0.0399(15) -0.0037(12) 0.0080(11) -0.0116(13)
C36 0.0315(13) 0.0366(15) 0.0338(13) 0.0006(11) 0.0043(11) -0.0009(12)
C33 0.0441(16) 0.0301(15) 0.0523(17) 0.0003(12) -0.0003(13) 0.0049(13)

loop_
_atom_type_symbol
_atom_type_description
_atom_type_scat_dispersion_real
_atom_type_scat_dispersion_imag
_atom_type_scat_source
C C 0.0033 0.0016 'International Tables Vol C Tables 4.2.6.8 and 6.1.1.4'
H H 0.0000 0.0000 'International Tables Vol C Tables 4.2.6.8 and 6.1.1.4'
N N 0.0061 0.0033 'International Tables Vol C Tables 4.2.6.8 and 6.1.1.4'

loop_
_geom_angle_atom_site_label_1
_geom_angle_atom_site_label_2
_geom_angle_atom_site_label_3
_geom_angle
C8 N1 C11 123.18(19)
C8 N1 C1 117.98(18)
C11 N1 C1 118.46(18)
N1 C1 C2 108.88(18)
N1 C1 C21 115.09(19)
C2 C1 C21 109.38(18)
N1 C1 H1 107.7
C2 C1 H1 107.7
C21 C1 H1 107.7
N2 C2 C31 118.4(2)
N2 C2 C1 122.3(2)
C31 C2 C1 119.24(19)
C2 N2 C3 118.30(19)
C4 C3 C8 119.5(2)
C4 C3 N2 118.8(2)
C8 C3 N2 121.5(2)
C5 C4 C3 120.9(2)
C5 C4 H4 119.6
C3 C4 H4 119.6
C4 C5 C6 119.2(2)
C4 C5 H5 120.4
C6 C5 H5 120.4
C7 C6 C5 121.3(2)
C7 C6 H6 119.4
C5 C6 H6 119.4
C6 C7 C8 120.1(2)
C6 C7 H7 119.9
C8 C7 H7 119.9
N1 C8 C7 123.5(2)
N1 C8 C3 117.5(2)
C7 C8 C3 119.0(2)
C16 C11 C12 119.0(2)
C16 C11 N1 120.7(2)
C12 C11 N1 120.3(2)
C13 C12 C11 120.1(2)
C13 C12 H12 120.0
C11 C12 H12 120.0
C12 C13 C14 120.8(2)
C12 C13 H13 119.6
C14 C13 H13 119.6
C15 C14 C13 119.2(2)
C15 C14 H14 120.4
C13 C14 H14 120.4
C14 C15 C16 120.8(2)
C14 C15 H15 119.6
C16 C15 H15 119.6
C15 C16 C11 120.1(2)
C15 C16 H16 119.9
C11 C16 H16 119.9
C22 C21 C26 118.7(2)
C22 C21 C1 122.1(2)
C26 C21 C1 119.2(2)
C21 C22 C23 120.4(3)
C21 C22 H22 119.8
C23 C22 H22 119.8
C24 C23 C22 120.1(3)
C24 C23 H23 119.9
C22 C23 H23 119.9
C25 C24 C23 120.1(3)
C25 C24 H24 119.9
C23 C24 H24 119.9
C24 C25 C26 119.7(3)
C24 C25 H25 120.1
C26 C25 H25 120.1
C25 C26 C21 121.0(3)
C25 C26 H26 119.5
C21 C26 H26 119.5
C32 C31 C36 118.0(2)
C32 C31 C2 122.5(2)
C36 C31 C2 119.5(2)
C33 C32 C31 120.9(2)
C33 C32 H32 119.6
C31 C32 H32 119.6
C33 C34 C35 119.8(2)
C33 C34 H34 120.1
C35 C34 H34 120.1
C36 C35 C34 120.1(2)
C36 C35 H35 119.9
C34 C35 H35 119.9
C35 C36 C31 121.1(2)
C35 C36 H36 119.5
C31 C36 H36 119.5
C34 C33 C32 120.0(2)
C34 C33 H33 120.0
C32 C33 H33 120.0

loop_
_geom_bond_atom_site_label_1
_geom_bond_atom_site_label_2
_geom_bond_distance
N1 C8 1.394(3)
N1 C11 1.417(3)
N1 C1 1.455(3)
C1 C2 1.527(3)
C1 C21 1.529(3)
C1 H1 1.0000
C2 N2 1.282(3)
C2 C31 1.480(3)
N2 C3 1.408(3)
C3 C4 1.394(3)
C3 C8 1.404(3)
C4 C5 1.376(3)
C4 H4 0.9500
C5 C6 1.382(3)
C5 H5 0.9500
C6 C7 1.375(3)
C6 H6 0.9500
C7 C8 1.395(3)
C7 H7 0.9500
C11 C16 1.387(3)
C11 C12 1.394(3)
C12 C13 1.376(3)
C12 H12 0.9500
C13 C14 1.383(3)
C13 H13 0.9500
C14 C15 1.372(3)
C14 H14 0.9500
C15 C16 1.386(3)
C15 H15 0.9500
C16 H16 0.9500
C21 C22 1.383(3)
C21 C26 1.385(3)
C22 C23 1.385(4)
C22 H22 0.9500
C23 C24 1.379(4)
C23 H23 0.9500
C24 C25 1.370(4)
C24 H24 0.9500
C25 C26 1.383(4)
C25 H25 0.9500
C26 H26 0.9500
C31 C32 1.392(3)
C31 C36 1.393(3)
C32 C33 1.385(3)
C32 H32 0.9500
C34 C33 1.380(4)
C34 C35 1.381(4)
C34 H34 0.9500
C35 C36 1.379(3)
C35 H35 0.9500
C36 H36 0.9500
C33 H33 0.9500

loop_
_geom_torsion_atom_site_label_1
_geom_torsion_atom_site_label_2
_geom_torsion_atom_site_label_3
_geom_torsion_atom_site_label_4
_geom_torsion
C8 N1 C1 C2 40.5(3)
C11 N1 C1 C2 -146.37(19)
C8 N1 C1 C21 -82.7(2)
C11 N1 C1 C21 90.5(2)
N1 C1 C2 N2 -33.5(3)
C21 C1 C2 N2 93.0(3)
N1 C1 C2 C31 149.66(19)
C21 C1 C2 C31 -83.8(2)
C31 C2 N2 C3 -176.7(2)
C1 C2 N2 C3 6.5(3)
C2 N2 C3 C4 -168.5(2)
C2 N2 C3 C8 16.2(3)
C8 C3 C4 C5 1.4(4)
N2 C3 C4 C5 -174.0(2)
C3 C4 C5 C6 0.1(4)
C4 C5 C6 C7 -1.3(4)
C5 C6 C7 C8 0.9(4)
C11 N1 C8 C7 -16.9(3)
C1 N1 C8 C7 155.9(2)
C11 N1 C8 C3 164.7(2)
C1 N1 C8 C3 -22.5(3)
C6 C7 C8 N1 -177.7(2)
C6 C7 C8 C3 0.7(3)
C4 C3 C8 N1 176.6(2)
N2 C3 C8 N1 -8.1(3)
C4 C3 C8 C7 -1.8(3)
N2 C3 C8 C7 173.5(2)
C8 N1 C11 C16 139.9(2)
C1 N1 C11 C16 -32.9(3)
C8 N1 C11 C12 -42.1(3)
C1 N1 C11 C12 145.1(2)
C16 C11 C12 C13 0.0(3)
N1 C11 C12 C13 -178.0(2)
C11 C12 C13 C14 -0.2(4)
C12 C13 C14 C15 0.6(4)
C13 C14 C15 C16 -0.8(4)
C14 C15 C16 C11 0.6(4)
C12 C11 C16 C15 -0.2(4)
N1 C11 C16 C15 177.9(2)
N1 C1 C21 C22 24.1(3)
C2 C1 C21 C22 -98.8(3)
N1 C1 C21 C26 -156.4(2)
C2 C1 C21 C26 80.7(3)
C26 C21 C22 C23 -0.8(4)
C1 C21 C22 C23 178.7(2)
C21 C22 C23 C24 0.9(4)
C22 C23 C24 C25 -0.7(4)
C23 C24 C25 C26 0.5(4)
C24 C25 C26 C21 -0.5(4)
C22 C21 C26 C25 0.6(4)
C1 C21 C26 C25 -178.9(2)
N2 C2 C31 C32 148.6(2)
C1 C2 C31 C32 -34.5(3)
N2 C2 C31 C36 -30.0(3)
C1 C2 C31 C36 146.9(2)
C36 C31 C32 C33 0.2(3)
C2 C31 C32 C33 -178.4(2)
C33 C34 C35 C36 0.3(4)
C34 C35 C36 C31 -0.6(4)
C32 C31 C36 C35 0.3(3)
C2 C31 C36 C35 179.0(2)
C35 C34 C33 C32 0.2(4)
C31 C32 C33 C34 -0.5(4)
